data_1503577
loop_
_publ_author_name
'Pandey, Rampal'
'Gupta, Rakesh Kumar'
'Li, Pei-Zhou'
'Xu, Qiang'
'Misra, Arvind'
'Pandey, Daya Shankar'

_publ_section_title
;
 Photoassisted &quot;gate-lock&quot; fluorescence &quot;turn-on&quot; in a
 new Schiff base and coordination ability of E-Z isomers.
;
_journal_issue 2
_journal_name_full 'Organic letters'
_journal_page_first 592
_journal_page_last 595
_journal_paper_doi 10.1021/ol2032043
_journal_volume 14
_journal_year 2012
_chemical_formula_moiety 'C42 H40 Ag2 N8, 2(N O3), 2(H2 O)'
_chemical_formula_sum 'C42 H44 Ag2 N10 O8'
_chemical_formula_weight 1032.61
_chemical_name_systematic
; 
 ? 
;
_space_group_IT_number 14
_symmetry_cell_setting monoclinic
_symmetry_space_group_name_Hall '-P 2ybc'
_symmetry_space_group_name_H-M 'P 1 21/c 1'
_atom_sites_solution_hydrogens geom
_atom_sites_solution_primary direct
_atom_sites_solution_secondary difmap
_audit_creation_method SHELXL-97
_cell_angle_alpha 90.00
_cell_angle_beta 100.76(3)
_cell_angle_gamma 90.00
_cell_formula_units_Z 2
_cell_length_a 7.9975(16)
_cell_length_b 19.899(4)
_cell_length_c 13.827(3)
_cell_measurement_reflns_used 417
_cell_measurement_temperature 293(2)
_cell_measurement_theta_max 26.74
_cell_measurement_theta_min 3.21
_cell_volume 2161.8(8)
_computing_cell_refinement PROCESS-AUTO
_computing_data_collection 'Rigaku IP'
_computing_data_reduction PROCESS-AUTO
_computing_molecular_graphics
;
PLATON (Spek, 2003), ORTEPIII (Burnett & Johnson, 1996) and
ORTEP-3 for
Windows (Farrugia, 1997)
;
_computing_publication_material 'publCIF Westrip, S. P. (2008)'
_computing_structure_refinement 'SHELXL97 (Sheldrick, 1997)'
_computing_structure_solution 'SHELXS97 (Sheldrick, 1997)'
_diffrn_ambient_temperature 293(2)
_diffrn_measured_fraction_theta_full 0.998
_diffrn_measured_fraction_theta_max 0.998
_diffrn_measurement_device_type 'Rigaku ip'
_diffrn_measurement_method '\f and \w'
_diffrn_radiation_monochromator graphite
_diffrn_radiation_source 'fine-focus sealed tube'
_diffrn_radiation_type MoK\a
_diffrn_radiation_wavelength 0.71073
_diffrn_reflns_av_R_equivalents 0.1338
_diffrn_reflns_av_sigmaI/netI 0.1082
_diffrn_reflns_limit_h_max 9
_diffrn_reflns_limit_h_min -9
_diffrn_reflns_limit_k_max 23
_diffrn_reflns_limit_k_min -23
_diffrn_reflns_limit_l_max 16
_diffrn_reflns_limit_l_min -16
_diffrn_reflns_number 16349
_diffrn_reflns_theta_full 25.00
_diffrn_reflns_theta_max 25.00
_diffrn_reflns_theta_min 3.00
_diffrn_standards_interval_time 60
_diffrn_standards_number 3818
_exptl_absorpt_coefficient_mu 0.970
_exptl_absorpt_correction_T_max 0.806
_exptl_absorpt_correction_T_min 0.795
_exptl_absorpt_correction_type multi-scan
_exptl_absorpt_process_details '(SADABS; Sheldrick, 1998)'
_exptl_crystal_colour White
_exptl_crystal_density_diffrn 1.586
_exptl_crystal_density_meas ?
_exptl_crystal_density_method 'not measured'
_exptl_crystal_description block
_exptl_crystal_F_000 1048
_exptl_crystal_size_max 0.24
_exptl_crystal_size_mid 0.23
_exptl_crystal_size_min 0.22
_refine_diff_density_max 0.293
_refine_diff_density_min -0.478
_refine_diff_density_rms 0.067
_refine_ls_extinction_method none
_refine_ls_goodness_of_fit_ref 1.020
_refine_ls_hydrogen_treatment mixed
_refine_ls_matrix_type full
_refine_ls_number_parameters 291
_refine_ls_number_reflns 3818
_refine_ls_number_restraints 4
_refine_ls_restrained_S_all 1.020
_refine_ls_R_factor_all 0.1920
_refine_ls_R_factor_gt 0.0709
_refine_ls_shift/su_max 0.005
_refine_ls_shift/su_mean 0.000
_refine_ls_structure_factor_coef Fsqd
_refine_ls_weighting_details 'calc w=1/[\s^2^(Fo^2^)+(0.0506P)^2^+0.7560P] where P=(Fo^2^+2Fc^2^)/3'
_refine_ls_weighting_scheme calc
_refine_ls_wR_factor_gt 0.1273
_refine_ls_wR_factor_ref 0.1661
_reflns_number_gt 2454
_reflns_number_total 3818
_reflns_threshold_expression >2sigma(I)
_cod_data_source_file ol2032043_si_002.cif
_cod_data_source_block 5
_cod_depositor_comments
;
The following automatic conversions were performed:

'_exptl_absorpt_correction_type' value 'Multi-scan' changed to
'multi-scan' according to
/home/saulius/struct/CIF-dictionaries/cif_core.dic dictionary named
'cif_core.dic' version 2.4.1 from 2010-06-29.

Automatic conversion script
Id: cif_fix_values 1715 2011-07-08 13:25:40Z adriana 

The following automatic conversions were performed:

'_exptl_crystal_density_meas' value 'none' was changed to '?' - the
value is perceived as not measured.

Automatic conversion script
Id: cif_fix_values 3008 2015-01-20 13:52:24Z robertas 
;
_cod_original_sg_symbol_H-M 'P 21/c'
_cod_database_code 1503577

loop_
_symmetry_equiv_pos_as_xyz
'x, y, z'
'-x, y+1/2, -z+1/2'
'-x, -y, -z'
'x, -y-1/2, z-1/2'

loop_
_atom_site_label
_atom_site_type_symbol
_atom_site_fract_x
_atom_site_fract_y
_atom_site_fract_z
_atom_site_U_iso_or_equiv
_atom_site_adp_type
_atom_site_occupancy
_atom_site_symmetry_multiplicity
_atom_site_calc_flag
_atom_site_refinement_flags
Ag1 Ag -0.01757(10) -0.09420(4) 0.24664(6) 0.1039(4) Uani 1 1 d .
N1 N 0.1317(9) -0.0360(4) 0.1534(5) 0.082(2) Uani 1 1 d .
N2 N -0.0610(9) 0.0233(4) 0.2749(6) 0.079(2) Uani 1 1 d .
N3 N -0.0023(9) 0.1332(4) 0.5923(5) 0.077(2) Uani 1 1 d .
N4 N 0.2103(11) 0.1785(4) 0.7608(7) 0.107(3) Uani 1 1 d .
C1 C 0.2199(12) -0.0621(5) 0.0910(7) 0.089(3) Uani 1 1 d .
H1 H 0.2375 -0.1083 0.0931 0.106 Uiso 1 1 calc R
C2 C 0.2868(12) -0.0261(7) 0.0240(7) 0.099(3) Uani 1 1 d .
H2 H 0.3524 -0.0467 -0.0164 0.119 Uiso 1 1 calc R
C3 C 0.2551(14) 0.0412(7) 0.0177(8) 0.112(4) Uani 1 1 d .
H3 H 0.2961 0.0670 -0.0289 0.134 Uiso 1 1 calc R
C4 C 0.1615(12) 0.0710(5) 0.0809(8) 0.094(3) Uani 1 1 d .
H4 H 0.1392 0.1169 0.0781 0.113 Uiso 1 1 calc R
C5 C 0.1029(10) 0.0307(6) 0.1478(7) 0.075(2) Uani 1 1 d .
C6 C 0.0100(10) 0.0591(5) 0.2184(7) 0.081(3) Uani 1 1 d .
H6 H 0.0020 0.1056 0.2225 0.097 Uiso 1 1 calc R
C7 C -0.1333(12) 0.0537(4) 0.3488(7) 0.077(2) Uani 1 1 d .
C8 C -0.3077(12) 0.0488(4) 0.3430(7) 0.083(3) Uani 1 1 d .
C9 C -0.4193(11) 0.0145(6) 0.2545(6) 0.116(4) Uani 1 1 d .
H9A H -0.5363 0.0163 0.2616 0.174 Uiso 1 1 calc R
H9B H -0.3850 -0.0316 0.2513 0.174 Uiso 1 1 calc R
H9C H -0.4063 0.0372 0.1950 0.174 Uiso 1 1 calc R
C10 C -0.3754(11) 0.0731(4) 0.4201(7) 0.083(3) Uani 1 1 d .
H10 H -0.4918 0.0683 0.4174 0.100 Uiso 1 1 calc R
C11 C -0.2818(11) 0.1038(4) 0.5007(7) 0.077(2) Uani 1 1 d .
C12 C -0.3600(12) 0.1298(5) 0.5835(7) 0.110(3) Uani 1 1 d .
H12A H -0.4814 0.1245 0.5674 0.164 Uiso 1 1 calc R
H12B H -0.3328 0.1766 0.5939 0.164 Uiso 1 1 calc R
H12C H -0.3162 0.1051 0.6424 0.164 Uiso 1 1 calc R
C13 C -0.1045(12) 0.1072(4) 0.5045(6) 0.077(2) Uani 1 1 d .
C14 C -0.0298(11) 0.0817(4) 0.4312(7) 0.078(2) Uani 1 1 d .
C15 C 0.1618(9) 0.0775(4) 0.4405(6) 0.085(3) Uani 1 1 d .
H15A H 0.2141 0.0756 0.5088 0.127 Uiso 1 1 calc R
H15B H 0.2020 0.1164 0.4107 0.127 Uiso 1 1 calc R
H15C H 0.1906 0.0377 0.4078 0.127 Uiso 1 1 calc R
C16 C 0.0949(12) 0.1823(5) 0.5874(7) 0.087(3) Uani 1 1 d .
H16 H 0.0906 0.2033 0.5269 0.105 Uiso 1 1 calc R
C17 C 0.2156(12) 0.2082(5) 0.6734(8) 0.089(3) Uani 1 1 d .
C18 C 0.3234(13) 0.2602(5) 0.6625(8) 0.100(3) Uani 1 1 d .
H18 H 0.3227 0.2793 0.6010 0.120 Uiso 1 1 calc R
C20 C 0.4258(16) 0.2527(6) 0.8329(10) 0.128(4) Uani 1 1 d .
H20 H 0.4959 0.2681 0.8899 0.154 Uiso 1 1 calc R
C21 C 0.3185(15) 0.2006(6) 0.8375(8) 0.119(4) Uani 1 1 d .
H21 H 0.3217 0.1795 0.8978 0.143 Uiso 1 1 calc R
C19 C 0.4315(14) 0.2832(6) 0.7439(10) 0.121(4) Uani 1 1 d .
H19 H 0.5066 0.3183 0.7396 0.145 Uiso 1 1 calc R
N5 N 0.252(3) 0.8114(9) 0.9135(11) 0.178(8) Uani 1 1 d .
O1 O 0.3849(17) 0.8241(8) 0.9568(12) 0.226(8) Uani 1 1 d .
O3 O 0.209(2) 0.8129(8) 0.8330(10) 0.289(9) Uani 1 1 d .
O2 O 0.154(2) 0.7977(8) 0.9623(15) 0.272(10) Uani 1 1 d .
O4 O 0.098(2) 0.7726(9) 0.1497(14) 0.302(8) Uani 1 1 d D
H4WA H 0.06(9) 0.76(2) 0.21(3) 1.5(9) Uiso 1 1 d D
H4WB H 0.162(18) 0.750(8) 0.113(11) 1.24(9) Uiso 1 1 d D

loop_
_atom_site_aniso_label
_atom_site_aniso_U_11
_atom_site_aniso_U_22
_atom_site_aniso_U_33
_atom_site_aniso_U_23
_atom_site_aniso_U_13
_atom_site_aniso_U_12
Ag1 0.1243(7) 0.0972(6) 0.0921(5) 0.0036(5) 0.0251(4) -0.0248(5)
N1 0.092(5) 0.083(6) 0.072(5) -0.004(4) 0.018(4) -0.008(4)
N2 0.068(5) 0.093(6) 0.074(5) -0.005(5) 0.008(4) -0.001(4)
N3 0.077(5) 0.080(5) 0.077(5) -0.001(4) 0.020(4) 0.000(4)
N4 0.125(7) 0.113(7) 0.077(6) -0.006(6) 0.005(5) -0.030(5)
C1 0.089(7) 0.103(8) 0.075(6) -0.009(6) 0.019(5) -0.016(6)
C2 0.094(7) 0.120(10) 0.087(8) -0.019(8) 0.024(6) -0.017(7)
C3 0.127(9) 0.135(11) 0.075(7) 0.011(8) 0.024(6) -0.027(8)
C4 0.101(7) 0.094(8) 0.086(7) 0.003(6) 0.015(6) -0.012(6)
C5 0.060(5) 0.092(8) 0.069(6) 0.008(6) 0.004(5) -0.009(5)
C6 0.060(6) 0.108(8) 0.072(6) 0.008(6) 0.003(5) 0.004(5)
C7 0.068(6) 0.087(7) 0.078(7) 0.009(6) 0.015(5) 0.007(5)
C8 0.079(7) 0.094(7) 0.074(6) 0.014(5) 0.009(5) 0.010(5)
C9 0.078(6) 0.169(11) 0.094(7) -0.017(7) 0.000(6) -0.023(6)
C10 0.060(5) 0.107(7) 0.081(6) -0.006(6) 0.011(5) -0.001(5)
C11 0.073(6) 0.080(7) 0.077(6) 0.003(5) 0.009(5) 0.007(5)
C12 0.105(7) 0.130(9) 0.097(7) -0.019(7) 0.029(6) -0.004(6)
C13 0.089(7) 0.073(6) 0.064(6) 0.002(5) -0.001(5) -0.006(5)
C14 0.073(6) 0.082(7) 0.074(6) 0.002(5) 0.006(5) 0.001(5)
C15 0.063(5) 0.103(7) 0.087(6) 0.001(5) 0.010(4) 0.000(5)
C16 0.100(7) 0.078(7) 0.087(7) 0.009(6) 0.023(6) 0.007(6)
C17 0.093(7) 0.083(7) 0.086(7) -0.022(6) 0.006(6) -0.006(6)
C18 0.098(7) 0.078(7) 0.123(9) 0.009(6) 0.019(7) -0.030(6)
C20 0.160(11) 0.101(9) 0.111(10) -0.022(8) -0.004(8) -0.037(8)
C21 0.160(10) 0.097(9) 0.086(7) -0.005(7) -0.014(7) -0.036(8)
C19 0.115(9) 0.110(9) 0.128(9) -0.011(9) -0.003(8) -0.039(7)
N5 0.30(3) 0.135(13) 0.091(10) 0.010(10) 0.015(14) 0.083(17)
O1 0.213(13) 0.246(14) 0.204(14) -0.091(11) -0.001(11) 0.058(11)
O3 0.366(19) 0.320(17) 0.173(11) 0.050(13) 0.029(13) 0.232(15)
O2 0.38(2) 0.173(11) 0.31(2) -0.075(13) 0.160(17) -0.111(13)
O4 0.332(19) 0.308(19) 0.303(18) -0.011(14) 0.153(16) 0.081(15)

loop_
_atom_type_symbol
_atom_type_description
_atom_type_scat_dispersion_real
_atom_type_scat_dispersion_imag
_atom_type_scat_source
C C 0.0033 0.0016 'International Tables Vol C Tables 4.2.6.8 and 6.1.1.4'
H H 0.0000 0.0000 'International Tables Vol C Tables 4.2.6.8 and 6.1.1.4'
N N 0.0061 0.0033 'International Tables Vol C Tables 4.2.6.8 and 6.1.1.4'
O O 0.0106 0.0060 'International Tables Vol C Tables 4.2.6.8 and 6.1.1.4'
Ag Ag -0.8971 1.1015 'International Tables Vol C Tables 4.2.6.8 and 6.1.1.4'

loop_
_geom_angle_atom_site_label_1
_geom_angle_atom_site_label_2
_geom_angle_atom_site_label_3
_geom_angle
_geom_angle_site_symmetry_1
_geom_angle_site_symmetry_3
N1 Ag1 N4 142.0(3) . 3_556
N1 Ag1 N3 140.6(3) . 3_556
N4 Ag1 N3 73.9(3) 3_556 3_556
N1 Ag1 N2 72.5(3) . .
N4 Ag1 N2 127.5(3) 3_556 .
N3 Ag1 N2 98.9(3) 3_556 .
C1 N1 C5 117.2(9) . .
C1 N1 Ag1 125.5(7) . .
C5 N1 Ag1 116.1(7) . .
C6 N2 C7 120.0(8) . .
C6 N2 Ag1 110.6(7) . .
C7 N2 Ag1 129.0(6) . .
C16 N3 C13 119.7(8) . .
C16 N3 Ag1 112.1(6) . 3_556
C13 N3 Ag1 128.1(6) . 3_556
C21 N4 C17 116.6(9) . .
C21 N4 Ag1 128.7(8) . 3_556
C17 N4 Ag1 114.7(6) . 3_556
N1 C1 C2 124.4(10) . .
N1 C1 H1 117.8 . .
C2 C1 H1 117.8 . .
C1 C2 C3 118.1(11) . .
C1 C2 H2 121.0 . .
C3 C2 H2 121.0 . .
C2 C3 C4 119.7(11) . .
C2 C3 H3 120.1 . .
C4 C3 H3 120.1 . .
C5 C4 C3 117.9(10) . .
C5 C4 H4 121.1 . .
C3 C4 H4 121.1 . .
N1 C5 C4 122.7(10) . .
N1 C5 C6 116.7(9) . .
C4 C5 C6 120.7(11) . .
N2 C6 C5 122.8(10) . .
N2 C6 H6 118.6 . .
C5 C6 H6 118.6 . .
C8 C7 C14 120.9(9) . .
C8 C7 N2 118.4(9) . .
C14 C7 N2 120.3(8) . .
C10 C8 C7 118.0(9) . .
C10 C8 C9 121.5(8) . .
C7 C8 C9 120.5(9) . .
C8 C9 H9A 109.5 . .
C8 C9 H9B 109.5 . .
H9A C9 H9B 109.5 . .
C8 C9 H9C 109.5 . .
H9A C9 H9C 109.5 . .
H9B C9 H9C 109.5 . .
C11 C10 C8 123.8(8) . .
C11 C10 H10 118.1 . .
C8 C10 H10 118.1 . .
C10 C11 C13 116.4(8) . .
C10 C11 C12 122.4(8) . .
C13 C11 C12 121.1(8) . .
C11 C12 H12A 109.5 . .
C11 C12 H12B 109.5 . .
H12A C12 H12B 109.5 . .
C11 C12 H12C 109.5 . .
H12A C12 H12C 109.5 . .
H12B C12 H12C 109.5 . .
C14 C13 C11 122.0(8) . .
C14 C13 N3 120.3(8) . .
C11 C13 N3 117.4(9) . .
C13 C14 C7 118.6(8) . .
C13 C14 C15 122.2(8) . .
C7 C14 C15 119.0(8) . .
C14 C15 H15A 109.5 . .
C14 C15 H15B 109.5 . .
H15A C15 H15B 109.5 . .
C14 C15 H15C 109.5 . .
H15A C15 H15C 109.5 . .
H15B C15 H15C 109.5 . .
N3 C16 C17 123.0(9) . .
N3 C16 H16 118.5 . .
C17 C16 H16 118.5 . .
N4 C17 C18 123.6(9) . .
N4 C17 C16 116.2(9) . .
C18 C17 C16 120.2(11) . .
C19 C18 C17 118.4(10) . .
C19 C18 H18 120.8 . .
C17 C18 H18 120.8 . .
C21 C20 C19 120.3(11) . .
C21 C20 H20 119.8 . .
C19 C20 H20 119.8 . .
N4 C21 C20 123.1(11) . .
N4 C21 H21 118.4 . .
C20 C21 H21 118.4 . .
C18 C19 C20 117.9(11) . .
C18 C19 H19 121.1 . .
C20 C19 H19 121.1 . .
O3 N5 O2 119(3) . .
O3 N5 O1 127(3) . .
O2 N5 O1 114(2) . .
H4WA O4 H4WB 131.00 . .

loop_
_geom_bond_atom_site_label_1
_geom_bond_atom_site_label_2
_geom_bond_distance
_geom_bond_site_symmetry_2
Ag1 N1 2.237(7) .
Ag1 N4 2.267(8) 3_556
Ag1 N3 2.335(7) 3_556
Ag1 N2 2.406(7) .
N1 C1 1.319(10) .
N1 C5 1.347(10) .
N2 C6 1.267(9) .
N2 C7 1.403(10) .
N3 C16 1.259(10) .
N3 C13 1.428(9) .
N3 Ag1 2.335(7) 3_556
N4 C21 1.313(11) .
N4 C17 1.353(11) .
N4 Ag1 2.267(8) 3_556
C1 C2 1.358(12) .
C1 H1 0.9300 .
C2 C3 1.363(13) .
C2 H2 0.9300 .
C3 C4 1.386(13) .
C3 H3 0.9300 .
C4 C5 1.371(12) .
C4 H4 0.9300 .
C5 C6 1.448(11) .
C6 H6 0.9300 .
C7 C8 1.385(11) .
C7 C14 1.393(11) .
C8 C10 1.371(11) .
C8 C9 1.534(11) .
C9 H9A 0.9600 .
C9 H9B 0.9600 .
C9 H9C 0.9600 .
C10 C11 1.366(11) .
C10 H10 0.9300 .
C11 C13 1.410(11) .
C11 C12 1.495(11) .
C12 H12A 0.9600 .
C12 H12B 0.9600 .
C12 H12C 0.9600 .
C13 C14 1.368(11) .
C14 C15 1.515(11) .
C15 H15A 0.9600 .
C15 H15B 0.9600 .
C15 H15C 0.9600 .
C16 C17 1.478(12) .
C16 H16 0.9300 .
C17 C18 1.373(11) .
C18 C19 1.364(12) .
C18 H18 0.9300 .
C20 C21 1.356(13) .
C20 C19 1.379(13) .
C20 H20 0.9300 .
C21 H21 0.9300 .
C19 H19 0.9300 .
N5 O3 1.101(15) .
N5 O2 1.16(2) .
N5 O1 1.15(2) .
O4 H4WA 0.916(15) .
O4 H4WB 0.91(2) .

loop_
_geom_torsion_atom_site_label_1
_geom_torsion_atom_site_label_2
_geom_torsion_atom_site_label_3
_geom_torsion_atom_site_label_4
_geom_torsion
_geom_torsion_site_symmetry_1
N4 Ag1 N1 C1 -47.7(9) 3_556
N3 Ag1 N1 C1 100.5(7) 3_556
N2 Ag1 N1 C1 -176.9(7) .
N4 Ag1 N1 C5 119.5(7) 3_556
N3 Ag1 N1 C5 -92.3(7) 3_556
N2 Ag1 N1 C5 -9.8(5) .
N1 Ag1 N2 C6 5.0(5) .
N4 Ag1 N2 C6 -138.1(5) 3_556
N3 Ag1 N2 C6 145.4(5) 3_556
N1 Ag1 N2 C7 -167.3(7) .
N4 Ag1 N2 C7 49.6(7) 3_556
N3 Ag1 N2 C7 -26.9(7) 3_556
C5 N1 C1 C2 1.9(12) .
Ag1 N1 C1 C2 168.9(6) .
N1 C1 C2 C3 -2.9(14) .
C1 C2 C3 C4 2.1(15) .
C2 C3 C4 C5 -0.5(14) .
C1 N1 C5 C4 -0.1(12) .
Ag1 N1 C5 C4 -168.4(6) .
C1 N1 C5 C6 -178.4(7) .
Ag1 N1 C5 C6 13.4(9) .
C3 C4 C5 N1 -0.5(13) .
C3 C4 C5 C6 177.6(8) .
C7 N2 C6 C5 173.1(7) .
Ag1 N2 C6 C5 0.0(9) .
N1 C5 C6 N2 -8.9(11) .
C4 C5 C6 N2 172.8(7) .
C6 N2 C7 C8 115.5(9) .
Ag1 N2 C7 C8 -72.8(9) .
C6 N2 C7 C14 -71.3(10) .
Ag1 N2 C7 C14 100.5(9) .
C14 C7 C8 C10 0.7(13) .
N2 C7 C8 C10 173.9(8) .
C14 C7 C8 C9 -176.7(8) .
N2 C7 C8 C9 -3.5(13) .
C7 C8 C10 C11 2.4(14) .
C9 C8 C10 C11 179.8(9) .
C8 C10 C11 C13 -3.0(13) .
C8 C10 C11 C12 179.9(9) .
C10 C11 C13 C14 0.6(13) .
C12 C11 C13 C14 177.7(8) .
C10 C11 C13 N3 -174.0(7) .
C12 C11 C13 N3 3.2(12) .
C16 N3 C13 C14 61.2(11) .
Ag1 N3 C13 C14 -117.2(8) 3_556
C16 N3 C13 C11 -124.2(9) .
Ag1 N3 C13 C11 57.4(10) 3_556
C11 C13 C14 C7 2.3(13) .
N3 C13 C14 C7 176.7(7) .
C11 C13 C14 C15 -172.3(8) .
N3 C13 C14 C15 2.1(12) .
C8 C7 C14 C13 -3.0(13) .
N2 C7 C14 C13 -176.1(8) .
C8 C7 C14 C15 171.8(8) .
N2 C7 C14 C15 -1.3(12) .
C13 N3 C16 C17 -174.4(8) .
Ag1 N3 C16 C17 4.2(11) 3_556
C21 N4 C17 C18 -1.7(15) .
Ag1 N4 C17 C18 179.9(7) 3_556
C21 N4 C17 C16 179.2(8) .
Ag1 N4 C17 C16 0.8(11) 3_556
N3 C16 C17 N4 -3.6(13) .
N3 C16 C17 C18 177.3(9) .
N4 C17 C18 C19 0.2(15) .
C16 C17 C18 C19 179.2(9) .
C17 N4 C21 C20 3.3(17) .
Ag1 N4 C21 C20 -178.6(9) 3_556
C19 C20 C21 N4 -3(2) .
C17 C18 C19 C20 -0.1(16) .
C21 C20 C19 C18 1.6(19) .
